data_2212502
loop_
_publ_author_name
'Xiao-Fan Zhao'

_publ_section_title
;
 Bis[6-(cyclopentyliminomethyl)-2-methoxyphenolato]nickel(II)
;
_journal_coeditor_code CF2085
_journal_issue 3
_journal_name_full 'Acta Crystallographica Section E'
_journal_page_first m704
_journal_page_last m705
_journal_paper_doi 10.1107/S160053680700596X
_journal_volume 63
_journal_year 2007
_chemical_formula_iupac '[Ni (C13 H16 N1 O2)2]'
_chemical_formula_moiety 'C26 H32 N2 Ni O4'
_chemical_formula_sum 'C26 H32 N2 Ni O4'
_chemical_formula_weight 495.25
_chemical_name_systematic
;
Bis[2-methoxy-6-(cyclopentyliminomethyl)phenolato]nickel(II)
;
_space_group_IT_number 61
_symmetry_cell_setting orthorhombic
_symmetry_space_group_name_Hall '-P 2ac 2ab'
_symmetry_space_group_name_H-M 'P b c a'
_atom_sites_solution_hydrogens geom
_atom_sites_solution_primary direct
_atom_sites_solution_secondary difmap
_audit_creation_method SHELXL-97
_cell_angle_alpha 90.00
_cell_angle_beta 90.00
_cell_angle_gamma 90.00
_cell_formula_units_Z 4
_cell_length_a 12.0620(10)
_cell_length_b 10.8110(10)
_cell_length_c 17.887(2)
_cell_measurement_reflns_used 4451
_cell_measurement_temperature 298(2)
_cell_measurement_theta_max 27.8
_cell_measurement_theta_min 2.3
_cell_volume 2332.5(4)
_computing_cell_refinement 'SAINT (Bruker, 2002)'
_computing_data_collection 'SMART (Bruker, 2002)'
_computing_data_reduction SAINT
_computing_molecular_graphics 'SHELXTL (Sheldrick, 1997b)'
_computing_publication_material SHELXL97
_computing_structure_refinement 'SHELXL97 (Sheldrick, 1997a)'
_computing_structure_solution 'SHELXS97 (Sheldrick, 1997a)'
_diffrn_ambient_temperature 298(2)
_diffrn_measured_fraction_theta_full 1.000
_diffrn_measured_fraction_theta_max 1.000
_diffrn_measurement_device_type 'Bruker SMART CCD area-detector'
_diffrn_measurement_method \w
_diffrn_radiation_monochromator graphite
_diffrn_radiation_source 'fine-focus sealed tube'
_diffrn_radiation_type MoK\a
_diffrn_radiation_wavelength 0.71073
_diffrn_reflns_av_R_equivalents 0.0242
_diffrn_reflns_av_sigmaI/netI 0.0193
_diffrn_reflns_limit_h_max 14
_diffrn_reflns_limit_h_min -15
_diffrn_reflns_limit_k_max 14
_diffrn_reflns_limit_k_min -8
_diffrn_reflns_limit_l_max 23
_diffrn_reflns_limit_l_min -22
_diffrn_reflns_number 13173
_diffrn_reflns_theta_full 27.50
_diffrn_reflns_theta_max 27.50
_diffrn_reflns_theta_min 2.28
_diffrn_standards_number 0
_exptl_absorpt_coefficient_mu 0.867
_exptl_absorpt_correction_T_max 0.860
_exptl_absorpt_correction_T_min 0.825
_exptl_absorpt_correction_type multi-scan
_exptl_absorpt_process_details '(SADABS; Sheldrick, 1996)'
_exptl_crystal_colour red
_exptl_crystal_density_diffrn 1.410
_exptl_crystal_density_method 'not measured'
_exptl_crystal_description block
_exptl_crystal_F_000 1048
_exptl_crystal_size_max 0.23
_exptl_crystal_size_mid 0.22
_exptl_crystal_size_min 0.18
_refine_diff_density_max 0.169
_refine_diff_density_min -0.217
_refine_ls_extinction_method none
_refine_ls_goodness_of_fit_ref 1.053
_refine_ls_hydrogen_treatment constr
_refine_ls_matrix_type full
_refine_ls_number_parameters 152
_refine_ls_number_reflns 2675
_refine_ls_number_restraints 0
_refine_ls_restrained_S_all 1.053
_refine_ls_R_factor_all 0.0407
_refine_ls_R_factor_gt 0.0281
_refine_ls_shift/su_max 0.000
_refine_ls_shift/su_mean 0.000
_refine_ls_structure_factor_coef Fsqd
_refine_ls_weighting_details 'calc w=1/[\s^2^(Fo^2^)+(0.0329P)^2^+0.6139P] where P=(Fo^2^+2Fc^2^)/3'
_refine_ls_weighting_scheme calc
_refine_ls_wR_factor_gt 0.0679
_refine_ls_wR_factor_ref 0.0754
_reflns_number_gt 2037
_reflns_number_total 2675
_reflns_threshold_expression I>2\s(I)
_cod_data_source_file cf2085.cif
_cod_data_source_block I
_cod_depositor_comments
;
The following automatic conversions were performed:
'_symmetry_cell_setting' value 'Orthorhombic' changed to 'orthorhombic'
according to '/home/saulius/struct/CIF-dictionaries/cif_core.dic'
dictionary named 'cif_core.dic' version 2.4.1 from 2010-06-29.

Automatic conversion script
Id: cif_fix_enum 1527 2010-12-29 10:47:43Z saulius 

The following automatic conversions were performed:

'_symmetry_cell_setting' value 'Orthorhombic' changed to
'orthorhombic' according to
/home/saulius/struct/CIF-dictionaries/cif_core.dic dictionary named
'cif_core.dic' version 2.4.1 from 2010-06-29.

Automatic conversion script
Id: cif_fix_values 1715 2011-07-08 13:25:40Z adriana 
;
_cod_database_code 2212502
_cod_database_fobs_code 2212502

loop_
_symmetry_equiv_pos_as_xyz
'x, y, z'
'-x+1/2, -y, z+1/2'
'-x, y+1/2, -z+1/2'
'x+1/2, -y+1/2, -z'
'-x, -y, -z'
'x-1/2, y, -z-1/2'
'x, -y-1/2, z-1/2'
'-x-1/2, y-1/2, z'

loop_
_atom_site_type_symbol
_atom_site_label
_atom_site_fract_x
_atom_site_fract_y
_atom_site_fract_z
_atom_site_U_iso_or_equiv
_atom_site_adp_type
_atom_site_calc_flag
_atom_site_refinement_flags
_atom_site_occupancy
Ni Ni1 0.5000 1.0000 0.5000 0.03071(9) Uani d S 1
O O1 0.51912(10) 1.06076(13) 0.40254(7) 0.0516(3) Uani d . 1
O O2 0.52117(11) 1.21280(13) 0.28885(7) 0.0577(4) Uani d . 1
N N1 0.62810(11) 0.88123(11) 0.48663(7) 0.0346(3) Uani d . 1
C C1 0.69875(13) 0.98096(14) 0.37351(9) 0.0379(4) Uani d . 1
C C2 0.60761(13) 1.05903(14) 0.36073(8) 0.0371(3) Uani d . 1
C C3 0.61227(14) 1.13842(15) 0.29728(9) 0.0419(4) Uani d . 1
C C4 0.70261(16) 1.13772(17) 0.25062(10) 0.0517(4) Uani d . 1
H H4 0.7038 1.1897 0.2092 0.062 Uiso calc R 1
C C5 0.79286(16) 1.05977(19) 0.26462(11) 0.0558(5) Uani d . 1
H H5 0.8539 1.0606 0.2329 0.067 Uiso calc R 1
C C6 0.79092(15) 0.98296(17) 0.32468(10) 0.0494(4) Uani d . 1
H H6 0.8509 0.9311 0.3338 0.059 Uiso calc R 1
C C7 0.50876(18) 1.2772(2) 0.21991(13) 0.0724(7) Uani d . 1
H H7A 0.5685 1.3351 0.2141 0.109 Uiso calc R 1
H H7B 0.4394 1.3209 0.2198 0.109 Uiso calc R 1
H H7C 0.5100 1.2192 0.1793 0.109 Uiso calc R 1
C C8 0.69986(13) 0.89331(14) 0.43407(9) 0.0385(4) Uani d . 1
H H8 0.7596 0.8390 0.4353 0.046 Uiso calc R 1
C C9 0.64305(12) 0.78001(13) 0.54143(8) 0.0356(3) Uani d . 1
H H9 0.6301 0.8151 0.5912 0.043 Uiso calc R 1
C C10 0.55838(16) 0.67680(17) 0.53016(12) 0.0575(5) Uani d . 1
H H10A 0.5488 0.6589 0.4774 0.069 Uiso calc R 1
H H10B 0.4872 0.6998 0.5512 0.069 Uiso calc R 1
C C11 0.60655(17) 0.56522(17) 0.57113(13) 0.0650(6) Uani d . 1
H H11A 0.5610 0.5441 0.6140 0.078 Uiso calc R 1
H H11B 0.6102 0.4942 0.5381 0.078 Uiso calc R 1
C C12 0.72244(15) 0.60290(15) 0.59623(10) 0.0486(4) Uani d . 1
H H12A 0.7222 0.6292 0.6481 0.058 Uiso calc R 1
H H12B 0.7742 0.5349 0.5905 0.058 Uiso calc R 1
C C13 0.75259(14) 0.70978(16) 0.54470(10) 0.0441(4) Uani d . 1
H H13A 0.7749 0.6806 0.4957 0.053 Uiso calc R 1
H H13B 0.8113 0.7603 0.5657 0.053 Uiso calc R 1

loop_
_atom_site_aniso_label
_atom_site_aniso_U_11
_atom_site_aniso_U_22
_atom_site_aniso_U_33
_atom_site_aniso_U_12
_atom_site_aniso_U_13
_atom_site_aniso_U_23
Ni1 0.03133(15) 0.03053(15) 0.03026(15) 0.00370(11) 0.00270(10) 0.00398(10)
O1 0.0482(7) 0.0625(8) 0.0441(7) 0.0187(6) 0.0117(5) 0.0185(6)
O2 0.0607(8) 0.0614(9) 0.0510(7) 0.0078(6) -0.0018(6) 0.0220(7)
N1 0.0362(7) 0.0315(6) 0.0362(7) 0.0012(5) -0.0011(5) 0.0001(5)
C1 0.0386(8) 0.0376(9) 0.0376(8) -0.0024(6) 0.0025(7) -0.0020(6)
C2 0.0411(9) 0.0375(8) 0.0327(7) -0.0032(7) 0.0023(7) -0.0017(6)
C3 0.0484(9) 0.0394(9) 0.0378(8) -0.0042(7) -0.0027(7) 0.0020(7)
C4 0.0634(12) 0.0513(10) 0.0403(9) -0.0113(9) 0.0065(8) 0.0088(8)
C5 0.0529(11) 0.0645(12) 0.0500(11) -0.0082(10) 0.0166(8) 0.0035(9)
C6 0.0437(10) 0.0547(11) 0.0497(10) 0.0011(8) 0.0091(8) -0.0001(8)
C7 0.0797(15) 0.0747(15) 0.0627(13) -0.0032(11) -0.0147(11) 0.0327(12)
C8 0.0367(8) 0.0380(8) 0.0408(8) 0.0041(6) 0.0001(7) -0.0021(7)
C9 0.0376(8) 0.0314(8) 0.0378(8) 0.0030(6) -0.0018(7) 0.0016(6)
C10 0.0527(11) 0.0451(10) 0.0747(13) -0.0097(8) -0.0191(10) 0.0105(9)
C11 0.0659(13) 0.0391(10) 0.0899(15) -0.0063(9) -0.0109(12) 0.0103(10)
C12 0.0576(11) 0.0372(9) 0.0509(10) 0.0110(8) -0.0027(8) 0.0020(8)
C13 0.0430(9) 0.0417(9) 0.0474(9) 0.0057(7) -0.0016(8) 0.0020(7)

loop_
_atom_type_symbol
_atom_type_description
_atom_type_scat_dispersion_real
_atom_type_scat_dispersion_imag
_atom_type_scat_source
C C 0.0033 0.0016 'International Tables Vol C Tables 4.2.6.8 and 6.1.1.4'
H H 0.0000 0.0000 'International Tables Vol C Tables 4.2.6.8 and 6.1.1.4'
N N 0.0061 0.0033 'International Tables Vol C Tables 4.2.6.8 and 6.1.1.4'
O O 0.0106 0.0060 'International Tables Vol C Tables 4.2.6.8 and 6.1.1.4'
Ni Ni 0.3393 1.1124 'International Tables Vol C Tables 4.2.6.8 and 6.1.1.4'

loop_
_geom_angle_atom_site_label_1
_geom_angle_atom_site_label_2
_geom_angle_atom_site_label_3
_geom_angle_site_symmetry_1
_geom_angle_site_symmetry_3
_geom_angle
_geom_angle_publ_flag
O1 Ni1 O1 . 5_676 180 y
O1 Ni1 N1 . . 91.06(5) y
O1 Ni1 N1 5_676 . 88.94(5) y
O1 Ni1 N1 . 5_676 88.94(5) ?
O1 Ni1 N1 5_676 5_676 91.06(5) ?
N1 Ni1 N1 . 5_676 180 y
C2 O1 Ni1 . . 128.93(10) ?
C3 O2 C7 . . 117.82(15) ?
C8 N1 C9 . . 118.54(13) ?
C8 N1 Ni1 . . 122.45(11) ?
C9 N1 Ni1 . . 118.95(9) ?
C2 C1 C6 . . 120.37(15) ?
C2 C1 C8 . . 121.69(14) ?
C6 C1 C8 . . 117.89(15) ?
O1 C2 C1 . . 123.79(14) ?
O1 C2 C3 . . 118.74(14) ?
C1 C2 C3 . . 117.46(14) ?
O2 C3 C4 . . 124.96(15) ?
O2 C3 C2 . . 114.20(14) ?
C4 C3 C2 . . 120.84(16) ?
C3 C4 C5 . . 120.81(16) ?
C3 C4 H4 . . 119.6 ?
C5 C4 H4 . . 119.6 ?
C6 C5 C4 . . 119.76(17) ?
C6 C5 H5 . . 120.1 ?
C4 C5 H5 . . 120.1 ?
C5 C6 C1 . . 120.77(17) ?
C5 C6 H6 . . 119.6 ?
C1 C6 H6 . . 119.6 ?
O2 C7 H7A . . 109.5 ?
O2 C7 H7B . . 109.5 ?
H7A C7 H7B . . 109.5 ?
O2 C7 H7C . . 109.5 ?
H7A C7 H7C . . 109.5 ?
H7B C7 H7C . . 109.5 ?
N1 C8 C1 . . 127.70(15) ?
N1 C8 H8 . . 116.1 ?
C1 C8 H8 . . 116.1 ?
N1 C9 C13 . . 119.94(13) ?
N1 C9 C10 . . 111.82(13) ?
C13 C9 C10 . . 102.76(13) ?
N1 C9 H9 . . 107.2 ?
C13 C9 H9 . . 107.2 ?
C10 C9 H9 . . 107.2 ?
C9 C10 C11 . . 105.06(14) ?
C9 C10 H10A . . 110.7 ?
C11 C10 H10A . . 110.7 ?
C9 C10 H10B . . 110.7 ?
C11 C10 H10B . . 110.7 ?
H10A C10 H10B . . 108.8 ?
C12 C11 C10 . . 106.23(15) ?
C12 C11 H11A . . 110.5 ?
C10 C11 H11A . . 110.5 ?
C12 C11 H11B . . 110.5 ?
C10 C11 H11B . . 110.5 ?
H11A C11 H11B . . 108.7 ?
C13 C12 C11 . . 104.10(14) ?
C13 C12 H12A . . 110.9 ?
C11 C12 H12A . . 110.9 ?
C13 C12 H12B . . 110.9 ?
C11 C12 H12B . . 110.9 ?
H12A C12 H12B . . 109.0 ?
C12 C13 C9 . . 101.20(13) ?
C12 C13 H13A . . 111.5 ?
C9 C13 H13A . . 111.5 ?
C12 C13 H13B . . 111.5 ?
C9 C13 H13B . . 111.5 ?
H13A C13 H13B . . 109.3 ?

loop_
_geom_bond_atom_site_label_1
_geom_bond_atom_site_label_2
_geom_bond_site_symmetry_2
_geom_bond_distance
_geom_bond_publ_flag
Ni1 O1 . 1.8772(12) y
Ni1 O1 5_676 1.8772(12) ?
Ni1 N1 . 2.0232(13) y
Ni1 N1 5_676 2.0232(13) ?
O1 C2 . 1.3035(18) ?
O2 C3 . 1.370(2) ?
O2 C7 . 1.424(2) ?
N1 C8 . 1.2846(19) ?
N1 C9 . 1.4801(19) ?
C1 C2 . 1.405(2) ?
C1 C6 . 1.414(2) ?
C1 C8 . 1.439(2) ?
C2 C3 . 1.424(2) ?
C3 C4 . 1.373(2) ?
C4 C5 . 1.399(3) ?
C4 H4 . 0.930 ?
C5 C6 . 1.358(3) ?
C5 H5 . 0.930 ?
C6 H6 . 0.930 ?
C7 H7A . 0.960 ?
C7 H7B . 0.960 ?
C7 H7C . 0.960 ?
C8 H8 . 0.930 ?
C9 C13 . 1.525(2) ?
C9 C10 . 1.526(2) ?
C9 H9 . 0.980 ?
C10 C11 . 1.526(3) ?
C10 H10A . 0.970 ?
C10 H10B . 0.970 ?
C11 C12 . 1.524(3) ?
C11 H11A . 0.970 ?
C11 H11B . 0.970 ?
C12 C13 . 1.522(2) ?
C12 H12A . 0.970 ?
C12 H12B . 0.970 ?
C13 H13A . 0.970 ?
C13 H13B . 0.970 ?
